data_7225946
loop_
_publ_author_name
'Chapman, Michael R.'
'Kwan, Maria H. T.'
'King, Georgina E.'
'Kyffin, Benjamin A.'
'Blacker, A. John'
'Willans, Charlotte E.'
'Nguyen, Bao N.'

_publ_section_title
;
 Rapid, metal-free and aqueous synthesis of imidazo[1,2-a]pyridine under
 ambient conditions
;
_journal_issue 17
_journal_name_full 'Green Chem.'
_journal_page_first 4623
_journal_paper_doi 10.1039/C6GC01601D
_journal_volume 18
_journal_year 2016
_chemical_formula_moiety 'C8 H7 Br N2'
_chemical_formula_sum 'C8 H7 Br N2'
_chemical_formula_weight 211.07
_chemical_name_systematic
;
 ? 
;
_space_group_crystal_system monoclinic
_space_group_IT_number 14
_space_group_name_Hall '-P 2ybc'
_space_group_name_H-M_alt 'P 1 21/c 1'
_symmetry_space_group_name_Hall '-P 2ybc'
_symmetry_space_group_name_H-M 'P 1 21/c 1'
_atom_sites_solution_hydrogens geom
_atom_sites_solution_primary direct
_atom_sites_solution_secondary difmap
_audit_creation_date 2016-01-26
_audit_creation_method
;
Olex2 1.2
(compiled 2015.09.30 svn.r3233 for OlexSys, GUI svn.r5103)
;
_cell_angle_alpha 90.00
_cell_angle_beta 91.622(11)
_cell_angle_gamma 90.00
_cell_formula_units_Z 4
_cell_length_a 3.9883(6)
_cell_length_b 17.853(2)
_cell_length_c 11.2011(12)
_cell_measurement_reflns_used 1361
_cell_measurement_temperature 120.01(16)
_cell_measurement_theta_max 72.5080
_cell_measurement_theta_min 4.6450
_cell_volume 797.23(17)
_computing_cell_refinement
;
CrysAlisPro, Agilent Technologies,
Version 1.171.37.34 (release 22-05-2014 CrysAlis171 .NET)
(compiled May 22 2014,16:03:01)
;
_computing_data_collection
;
CrysAlisPro, Agilent Technologies,
Version 1.171.37.34 (release 22-05-2014 CrysAlis171 .NET)
(compiled May 22 2014,16:03:01)
;
_computing_data_reduction
;
CrysAlisPro, Agilent Technologies,
Version 1.171.37.34 (release 22-05-2014 CrysAlis171 .NET)
(compiled May 22 2014,16:03:01)
;
_computing_molecular_graphics 'Olex2 (Dolomanov et al., 2009)'
_computing_publication_material 'Olex2 (Dolomanov et al., 2009)'
_computing_structure_refinement 'ShelXL (Sheldrick, 2015)'
_computing_structure_solution 'ShelXT (Sheldrick, 2015)'
_diffrn_ambient_environment N~2~
_diffrn_ambient_temperature 120.01(16)
_diffrn_detector 'CCD plate'
_diffrn_detector_area_resol_mean 5.3095
_diffrn_detector_type Atlas
_diffrn_measured_fraction_theta_full 0.981
_diffrn_measured_fraction_theta_max 0.981
_diffrn_measurement_details
;
  1 omega   18.00   61.00   1.0000    1.0000
omega____ theta____ kappa____ phi______ frames
    -       40.0434  -57.0000  -30.0000 43

  2 omega   20.00   48.00   1.0000    1.0000
omega____ theta____ kappa____ phi______ frames
    -       40.0434  -57.0000  -60.0000 28

  3 omega   21.00   68.00   1.0000    1.0000
omega____ theta____ kappa____ phi______ frames
    -       40.0434  -62.0000 -129.4610 47

  4 omega   53.00   95.00   1.0000    4.0000
omega____ theta____ kappa____ phi______ frames
    -      107.0000  -65.0000 -121.0159 42

  5 omega   59.00  106.00   1.0000    4.0000
omega____ theta____ kappa____ phi______ frames
    -      107.0000  -65.0000  -67.6919 47

  6 omega   60.00  136.00   1.0000    4.0000
omega____ theta____ kappa____ phi______ frames
    -      107.0000  -65.0000  -15.1881 76

  7 omega   71.00  105.00   1.0000    4.0000
omega____ theta____ kappa____ phi______ frames
    -      107.0000  -64.0000   30.9583 34

  8 omega   67.00   92.00   1.0000    4.0000
omega____ theta____ kappa____ phi______ frames
    -      107.0000  -62.0000   65.0330 25

  9 omega   55.00   90.00   1.0000    4.0000
omega____ theta____ kappa____ phi______ frames
    -      107.0000  -30.0000   90.0000 35

 10 omega   66.00  106.00   1.0000    4.0000
omega____ theta____ kappa____ phi______ frames
    -      107.0000  -64.0000  167.3480 40

 11 omega   33.00   68.00   1.0000    1.0000
omega____ theta____ kappa____ phi______ frames
    -       40.0434  -57.0000   90.0000 35

 12 omega   25.00   66.00   1.0000    1.0000
omega____ theta____ kappa____ phi______ frames
    -       40.0434  -62.0000   65.2653 41

 13 omega   82.00  160.00   1.0000    4.0000
omega____ theta____ kappa____ phi______ frames
    -      107.0000   30.0000  150.0000 78

 14 omega   42.00  105.00   1.0000    4.0000
omega____ theta____ kappa____ phi______ frames
    -      107.0000  -65.0000  116.7107 63

 15 omega   26.00  155.00   1.0000    4.0000
omega____ theta____ kappa____ phi______ frames
    -      107.0000  -15.0000  -60.0000 129

 16 omega   79.00  114.00   1.0000    4.0000
omega____ theta____ kappa____ phi______ frames
    -      107.0000   30.0000 -120.0000 35

 17 omega   35.00   86.00   1.0000    4.0000
omega____ theta____ kappa____ phi______ frames
    -      107.0000  -30.0000 -120.0000 51

 18 omega   37.00   89.00   1.0000    4.0000
omega____ theta____ kappa____ phi______ frames
    -      107.0000  -30.0000 -180.0000 52

 19 omega   -1.00   65.00   1.0000    1.0000
omega____ theta____ kappa____ phi______ frames
    -       40.0434  -57.0000 -180.0000 66

 20 omega  -47.00   30.00   1.0000    1.0000
omega____ theta____ kappa____ phi______ frames
    -      -40.0434   37.0000  120.0000 77

 21 omega  -79.00   30.00   1.0000    1.0000
omega____ theta____ kappa____ phi______ frames
    -      -40.0434   19.0000   60.0000 109
;
_diffrn_measurement_device 'four-circle diffractometer'
_diffrn_measurement_device_type 'SuperNova, Dual, Cu at zero, Atlas'
_diffrn_measurement_method '\w scans'
_diffrn_orient_matrix_UB_11 0.1804102000
_diffrn_orient_matrix_UB_12 -0.0254331000
_diffrn_orient_matrix_UB_13 0.1165861000
_diffrn_orient_matrix_UB_21 0.3387767000
_diffrn_orient_matrix_UB_22 0.0240636000
_diffrn_orient_matrix_UB_23 -0.0504402000
_diffrn_orient_matrix_UB_31 -0.0455250000
_diffrn_orient_matrix_UB_32 0.0788328000
_diffrn_orient_matrix_UB_33 0.0529177000
_diffrn_radiation_monochromator mirror
_diffrn_radiation_probe x-ray
_diffrn_radiation_type CuK\a
_diffrn_radiation_wavelength 1.54184
_diffrn_reflns_av_R_equivalents 0.0828
_diffrn_reflns_av_unetI/netI 0.0702
_diffrn_reflns_limit_h_max 4
_diffrn_reflns_limit_h_min -4
_diffrn_reflns_limit_k_max 21
_diffrn_reflns_limit_k_min -17
_diffrn_reflns_limit_l_max 13
_diffrn_reflns_limit_l_min -11
_diffrn_reflns_number 4773
_diffrn_reflns_theta_full 74.27
_diffrn_reflns_theta_max 74.27
_diffrn_reflns_theta_min 4.66
_diffrn_source 'sealed X-ray tube'
_diffrn_source_type 'SuperNova (Cu) X-ray Source'
_exptl_absorpt_coefficient_mu 6.457
_exptl_absorpt_correction_T_max 1.00000
_exptl_absorpt_correction_T_min 0.40410
_exptl_absorpt_correction_type multi-scan
_exptl_absorpt_process_details
;
CrysAlisPro, Agilent Technologies,
Version 1.171.37.34 (release 22-05-2014 CrysAlis171 .NET)
(compiled May 22 2014,16:03:01)
Empirical absorption correction using spherical harmonics,
 implemented in SCALE3 ABSPACK scaling algorithm.
;
_exptl_crystal_colour 'light yellow'
_exptl_crystal_colour_modifier light
_exptl_crystal_colour_primary yellow
_exptl_crystal_density_diffrn 1.758
_exptl_crystal_density_method 'not measured'
_exptl_crystal_description block
_exptl_crystal_F_000 416
_exptl_crystal_size_max 0.223
_exptl_crystal_size_mid 0.0777
_exptl_crystal_size_min 0.0292
_refine_diff_density_max 1.883
_refine_diff_density_min -1.091
_refine_diff_density_rms 0.205
_refine_ls_extinction_method none
_refine_ls_goodness_of_fit_ref 1.060
_refine_ls_hydrogen_treatment constr
_refine_ls_matrix_type full
_refine_ls_number_parameters 101
_refine_ls_number_reflns 1576
_refine_ls_number_restraints 0
_refine_ls_restrained_S_all 1.060
_refine_ls_R_factor_all 0.0797
_refine_ls_R_factor_gt 0.0667
_refine_ls_shift/su_max 0.000
_refine_ls_shift/su_mean 0.000
_refine_ls_structure_factor_coef Fsqd
_refine_ls_weighting_details 'calc w=1/[\s^2^(Fo^2^)+(0.1081P)^2^+1.2883P] where P=(Fo^2^+2Fc^2^)/3'
_refine_ls_weighting_scheme calc
_refine_ls_wR_factor_gt 0.1730
_refine_ls_wR_factor_ref 0.1847
_reflns_number_gt 1261
_reflns_number_total 1576
_reflns_threshold_expression >2sigma(I)
_cod_data_source_file c6gc01601d6.cif
_cod_data_source_block mrc2g
_cod_depositor_comments 'Adding full bibliography for 7225942--7225950.cif.'
_cod_original_cell_volume 797.27(17)
_cod_database_code 7225946
_chemical_oxdiff_formula 'C10 H10 N2 Br1'
_reflns_odcompleteness_completeness 99.66
_reflns_odcompleteness_iscentric 1
_reflns_odcompleteness_theta 66.97
_olex2_refinement_description
;
1. Fixed Uiso
 At 1.2 times of:
  All C(H) groups
 At 1.5 times of:
  All C(H,H,H) groups
2.a Aromatic/amide H refined with riding coordinates:
 C5(H5), C3(H3), C6(H6), C2(H2)
2.b Idealised Me refined as rotating group:
 C8(H8A,H8B,H8C)
;
_olex2_date_sample_data_collection 2016-01-12
_olex2_submission_special_instructions 'No special instructions were received'

loop_
_space_group_symop_id
_space_group_symop_operation_xyz
1 'x, y, z'
2 '-x, y+1/2, -z+1/2'
3 '-x, -y, -z'
4 'x, -y-1/2, z-1/2'

loop_
_atom_site_label
_atom_site_type_symbol
_atom_site_fract_x
_atom_site_fract_y
_atom_site_fract_z
_atom_site_U_iso_or_equiv
_atom_site_adp_type
_atom_site_occupancy
_atom_site_calc_flag
_atom_site_refinement_flags_posn
Br1 Br 0.73612(18) 0.51183(4) 0.26251(6) 0.0359(3) Uani 1 d .
N1 N 0.3147(14) 0.7089(3) 0.3688(4) 0.0276(11) Uani 1 d .
N2 N 0.2480(15) 0.7755(3) 0.5368(5) 0.0326(12) Uani 1 d .
C4 C 0.5874(16) 0.5940(3) 0.3556(6) 0.0301(13) Uani 1 d .
C1 C 0.3778(17) 0.7133(3) 0.4913(5) 0.0271(12) Uani 1 d .
C7 C 0.1071(17) 0.8129(3) 0.4409(6) 0.0310(13) Uani 1 d .
C5 C 0.4205(17) 0.6498(3) 0.3004(5) 0.0298(13) Uani 1 d .
H5 H 0.3775 0.6487 0.2184 0.036 Uiso 1 calc R
C3 C 0.6608(17) 0.5944(4) 0.4807(6) 0.0322(14) Uani 1 d .
H3 H 0.7805 0.5553 0.5166 0.039 Uiso 1 calc R
C6 C 0.1418(18) 0.7729(4) 0.3371(6) 0.0332(14) Uani 1 d .
H6 H 0.0642 0.7863 0.2610 0.040 Uiso 1 calc R
C2 C 0.5525(18) 0.6528(3) 0.5464(5) 0.0336(14) Uani 1 d .
H2 H 0.5933 0.6533 0.6286 0.040 Uiso 1 calc R
C8 C -0.0637(19) 0.8864(4) 0.4566(6) 0.0383(15) Uani 1 d .
H8A H -0.2404 0.8808 0.5124 0.057 Uiso 1 calc GR
H8B H -0.1564 0.9030 0.3811 0.057 Uiso 1 calc GR
H8C H 0.0956 0.9226 0.4865 0.057 Uiso 1 calc GR

loop_
_atom_site_aniso_label
_atom_site_aniso_U_11
_atom_site_aniso_U_22
_atom_site_aniso_U_33
_atom_site_aniso_U_23
_atom_site_aniso_U_13
_atom_site_aniso_U_12
Br1 0.0498(5) 0.0209(4) 0.0372(5) -0.0025(2) 0.0053(3) 0.0017(3)
N1 0.037(3) 0.021(2) 0.025(2) 0.0021(19) 0.0006(19) 0.001(2)
N2 0.051(3) 0.021(2) 0.025(2) -0.0007(19) 0.003(2) -0.003(2)
C4 0.036(3) 0.021(3) 0.033(3) 0.001(2) 0.005(2) -0.008(2)
C1 0.040(3) 0.017(3) 0.025(3) 0.000(2) 0.005(2) -0.006(2)
C7 0.042(4) 0.018(3) 0.033(3) 0.001(2) 0.007(2) -0.005(2)
C5 0.039(3) 0.024(3) 0.026(3) -0.001(2) 0.002(2) -0.004(2)
C3 0.044(4) 0.021(3) 0.031(3) 0.007(2) -0.003(3) -0.002(2)
C6 0.049(4) 0.022(3) 0.029(3) 0.004(2) 0.001(3) 0.001(3)
C2 0.051(4) 0.023(3) 0.027(3) 0.002(2) -0.004(3) -0.006(3)
C8 0.048(4) 0.030(3) 0.037(3) 0.002(3) 0.008(3) -0.001(3)

loop_
_atom_type_symbol
_atom_type_description
_atom_type_scat_dispersion_real
_atom_type_scat_dispersion_imag
_atom_type_scat_source
C C 0.0181 0.0091 'International Tables Vol C Tables 4.2.6.8 and 6.1.1.4'
H H 0.0000 0.0000 'International Tables Vol C Tables 4.2.6.8 and 6.1.1.4'
Br Br -0.6763 1.2805 'International Tables Vol C Tables 4.2.6.8 and 6.1.1.4'
N N 0.0311 0.0180 'International Tables Vol C Tables 4.2.6.8 and 6.1.1.4'

loop_
_geom_angle_atom_site_label_1
_geom_angle_atom_site_label_2
_geom_angle_atom_site_label_3
_geom_angle
C5 N1 C1 122.9(5)
C6 N1 C1 106.4(5)
C6 N1 C5 130.7(5)
C1 N2 C7 105.1(5)
C5 C4 Br1 118.6(5)
C5 C4 C3 122.4(6)
C3 C4 Br1 119.0(5)
N1 C1 C2 117.4(5)
N2 C1 N1 111.3(5)
N2 C1 C2 131.3(6)
N2 C7 C6 111.1(6)
N2 C7 C8 120.9(6)
C6 C7 C8 127.9(6)
N1 C5 H5 121.0
C4 C5 N1 118.0(6)
C4 C5 H5 121.0
C4 C3 H3 120.7
C2 C3 C4 118.6(6)
C2 C3 H3 120.7
N1 C6 H6 127.0
C7 C6 N1 106.0(5)
C7 C6 H6 127.0
C1 C2 H2 119.6
C3 C2 C1 120.7(6)
C3 C2 H2 119.6
C7 C8 H8A 109.5
C7 C8 H8B 109.5
C7 C8 H8C 109.5
H8A C8 H8B 109.5
H8A C8 H8C 109.5
H8B C8 H8C 109.5

loop_
_geom_bond_atom_site_label_1
_geom_bond_atom_site_label_2
_geom_bond_distance
Br1 C4 1.904(6)
N1 C1 1.391(8)
N1 C5 1.377(8)
N1 C6 1.376(8)
N2 C1 1.333(9)
N2 C7 1.372(8)
C4 C5 1.340(9)
C4 C3 1.424(9)
C1 C2 1.417(9)
C7 C6 1.375(9)
C7 C8 1.490(9)
C5 H5 0.9300
C3 H3 0.9300
C3 C2 1.355(9)
C6 H6 0.9300
C2 H2 0.9300
C8 H8A 0.9600
C8 H8B 0.9600
C8 H8C 0.9600

loop_
_geom_torsion_atom_site_label_1
_geom_torsion_atom_site_label_2
_geom_torsion_atom_site_label_3
_geom_torsion_atom_site_label_4
_geom_torsion
Br1 C4 C5 N1 -180.0(4)
Br1 C4 C3 C2 -179.6(5)
N1 C1 C2 C3 1.8(10)
N2 C1 C2 C3 179.6(7)
N2 C7 C6 N1 -1.0(8)
C4 C3 C2 C1 -1.7(10)
C1 N1 C5 C4 0.9(9)
C1 N1 C6 C7 -0.1(7)
C1 N2 C7 C6 1.7(7)
C1 N2 C7 C8 -179.7(6)
C7 N2 C1 N1 -1.8(7)
C7 N2 C1 C2 -179.6(7)
C5 N1 C1 N2 -179.6(6)
C5 N1 C1 C2 -1.4(9)
C5 N1 C6 C7 -179.2(6)
C5 C4 C3 C2 1.1(10)
C3 C4 C5 N1 -0.7(9)
C6 N1 C1 N2 1.2(7)
C6 N1 C1 C2 179.4(6)
C6 N1 C5 C4 179.9(6)
C8 C7 C6 N1 -179.4(6)
